data_4135258
loop_
_publ_author_name
'Wang, Jian-Cheng'
'Kan, Xuan'
'Shang, Jin-Yan'
'Qiao, Hua'
'Dong, Yu-Bin'

_publ_section_title
;
 Catalytic Asymmetric Synthesis of Chiral Covalent Organic Frameworks from
 Prochiral Monomers for Heterogeneous Asymmetric Catalysis.
;
_journal_name_full 'Journal of the American Chemical Society'
_journal_paper_doi 10.1021/jacs.0c07461
_journal_year 2020
_chemical_absolute_configuration unk
_chemical_formula_moiety 'C15 H19 N O4'
_chemical_formula_sum 'C15 H19 N O4'
_chemical_formula_weight 277.31
_space_group_crystal_system orthorhombic
_space_group_IT_number 19
_space_group_name_Hall 'P 2ac 2ab'
_space_group_name_H-M_alt 'P 21 21 21'
_atom_sites_solution_hydrogens geom
_audit_creation_date 2020-06-10
_audit_creation_method
;
Olex2 1.2
(compiled 2018.05.29 svn.r3508 for OlexSys, GUI svn.r5506)
;
_cell_angle_alpha 90
_cell_angle_beta 90
_cell_angle_gamma 90
_cell_formula_units_Z 4
_cell_length_a 5.7066(4)
_cell_length_b 8.4577(6)
_cell_length_c 30.146(2)
_cell_measurement_reflns_used 1207
_cell_measurement_temperature 293(2)
_cell_measurement_theta_max 55.4270
_cell_measurement_theta_min 5.8860
_cell_volume 1454.99(17)
_computing_cell_refinement 'CrysAlisPro 1.171.40.53 (Rigaku OD, 2019)'
_computing_data_collection 'CrysAlisPro 1.171.40.53 (Rigaku OD, 2019)'
_computing_data_reduction 'CrysAlisPro 1.171.40.53 (Rigaku OD, 2019)'
_computing_molecular_graphics 'Olex2 (Dolomanov et al., 2009)'
_computing_publication_material 'Olex2 (Dolomanov et al., 2009)'
_computing_structure_refinement 'ShelXL (Sheldrick, 2015)'
_computing_structure_solution 'SHELXS-97 (Sheldrick, 1990)'
_diffrn_ambient_temperature 293(2)
_diffrn_detector 'CCD plate'
_diffrn_detector_area_resol_mean 16.0793
_diffrn_detector_type Eos
_diffrn_measured_fraction_theta_full 1.001
_diffrn_measured_fraction_theta_max 1.000
_diffrn_measurement_details
;
List of Runs (angles in degrees, time in seconds):

  # Type    Start    End  Width  t~exp~   \w     \q     \k     \f   Frames
--------------------------------------------------------------------------
  1  \w    -19.00  37.00   1.00    1.00    --    0.00  77.00  30.00   56
  2  \w      6.00  33.00   1.00    1.00    --    0.00  77.00-150.00   27
  3  \w     98.00 124.00   1.00    1.00    --   54.00  77.00-180.00   26
  4  \w     46.00  84.00   1.00    1.00    --   54.00  77.00-180.00   38
  5  \w     25.00  57.00   1.00    1.00    --   54.00  77.00  90.00   32
  6  \w     34.00 106.00   1.00    1.00    --   54.00  77.00-120.00   72
  7  \w    100.00 170.00   1.00    1.00    --  108.00  77.00-150.00   70
  8  \w    129.00 171.00   1.00    1.00    --  108.00  77.00-180.00   42
  9  \w    110.00 177.00   1.00    1.00    --  108.00  77.00  60.00   67
 10  \w     97.00 125.00   1.00    1.00    --  108.00  77.00-180.00   28
 11  \w     85.00 164.00   1.00    1.00    --  108.00  77.00 -60.00   79
 12  \w     84.00 109.00   1.00    1.00    --  108.00  77.00-120.00   25
;
_diffrn_measurement_device 'four-circle diffractometer'
_diffrn_measurement_device_type 'SuperNova, Dual, Cu at home/near, Eos'
_diffrn_measurement_method '\w scans'
_diffrn_orient_matrix_type 'CrysAlisPro convention (1999,Acta A55,543-557)'
_diffrn_orient_matrix_UB_11 0.0477133000
_diffrn_orient_matrix_UB_12 -0.0302891000
_diffrn_orient_matrix_UB_13 -0.0495750000
_diffrn_orient_matrix_UB_21 0.1784106000
_diffrn_orient_matrix_UB_22 0.1367379000
_diffrn_orient_matrix_UB_23 -0.0004053000
_diffrn_orient_matrix_UB_31 0.1968061000
_diffrn_orient_matrix_UB_32 -0.1165894000
_diffrn_orient_matrix_UB_33 0.0123661000
_diffrn_radiation_monochromator mirror
_diffrn_radiation_probe x-ray
_diffrn_radiation_type CuK\a
_diffrn_radiation_wavelength 1.54178
_diffrn_reflns_av_R_equivalents 0.0221
_diffrn_reflns_av_unetI/netI 0.0389
_diffrn_reflns_Laue_measured_fraction_full 1.001
_diffrn_reflns_Laue_measured_fraction_max 1.000
_diffrn_reflns_limit_h_max 6
_diffrn_reflns_limit_h_min -6
_diffrn_reflns_limit_k_max 9
_diffrn_reflns_limit_k_min -10
_diffrn_reflns_limit_l_max 35
_diffrn_reflns_limit_l_min -35
_diffrn_reflns_number 3371
_diffrn_reflns_point_group_measured_fraction_full 0.863
_diffrn_reflns_point_group_measured_fraction_max 0.862
_diffrn_reflns_theta_full 65.989
_diffrn_reflns_theta_max 65.989
_diffrn_reflns_theta_min 2.932
_diffrn_source 'micro-focus sealed X-ray tube'
_diffrn_source_type 'SuperNova (Cu) X-ray Source'
_exptl_absorpt_coefficient_mu 0.756
_exptl_absorpt_correction_T_max 1.00000
_exptl_absorpt_correction_T_min 0.83470
_exptl_absorpt_correction_type multi-scan
_exptl_absorpt_process_details
;
CrysAlisPro 1.171.40.53 (Rigaku Oxford Diffraction, 2019)
Empirical absorption correction using spherical harmonics,
 implemented in SCALE3 ABSPACK scaling algorithm.
;
_exptl_crystal_density_diffrn 1.266
_exptl_crystal_density_method 'not measured'
_exptl_crystal_description block
_exptl_crystal_F_000 592
_exptl_crystal_size_max 0.11
_exptl_crystal_size_mid 0.1
_exptl_crystal_size_min 0.09
_refine_diff_density_max 0.130
_refine_diff_density_min -0.163
_refine_diff_density_rms 0.036
_refine_ls_abs_structure_details
;
 Flack x determined using 456 quotients [(I+)-(I-)]/[(I+)+(I-)]
 (Parsons, Flack and Wagner, Acta Cryst. B69 (2013) 249-259).
;
_refine_ls_abs_structure_Flack -0.1(3)
_refine_ls_extinction_method none
_refine_ls_goodness_of_fit_ref 1.061
_refine_ls_hydrogen_treatment constr
_refine_ls_matrix_type full
_refine_ls_number_parameters 182
_refine_ls_number_reflns 2181
_refine_ls_number_restraints 0
_refine_ls_restrained_S_all 1.061
_refine_ls_R_factor_all 0.0550
_refine_ls_R_factor_gt 0.0432
_refine_ls_shift/su_max 0.000
_refine_ls_shift/su_mean 0.000
_refine_ls_structure_factor_coef Fsqd
_refine_ls_weighting_details 'w=1/[\s^2^(Fo^2^)+(0.0546P)^2^+0.0336P] where P=(Fo^2^+2Fc^2^)/3'
_refine_ls_weighting_scheme calc
_refine_ls_wR_factor_gt 0.1040
_refine_ls_wR_factor_ref 0.1175
_reflns_Friedel_coverage 0.442
_reflns_Friedel_fraction_full 0.657
_reflns_Friedel_fraction_max 0.658
_reflns_number_gt 1806
_reflns_number_total 2181
_reflns_threshold_expression 'I > 2\s(I)'
_cod_data_source_file ja0c07461_si_002.cif
_cod_data_source_block exp_3778
_cod_original_cell_volume 1454.97(19)
_cod_database_code 4135258
_shelx_shelxl_version_number 2014/7
_shelx_space_group_comment
;
The symmetry employed for this shelxl refinement is uniquely defined
by the following loop, which should always be used as a source of
symmetry information in preference to the above space-group names.
They are only intended as comments.
;
_shelx_estimated_absorpt_t_max 0.935
_shelx_estimated_absorpt_t_min 0.921
_reflns_odcompleteness_completeness 99.94
_reflns_odcompleteness_iscentric 1
_reflns_odcompleteness_theta 66.97
_olex2_refinement_description
;
1. Fixed Uiso
 At 1.2 times of:
  All C(H) groups, All C(H,H) groups
 At 1.5 times of:
  All C(H,H,H) groups
2.a Ternary CH refined with riding coordinates:
 C8(H8), C9(H9)
2.b Secondary CH2 refined with riding coordinates:
 C10(H10A,H10B), C11(H11A,H11B), C12(H12A,H12B), C13(H13A,H13B), C15(H15A,H15B)
2.c Aromatic/amide H refined with riding coordinates:
 C3(H3), C4(H4), C6(H6), C7(H7)
2.d Idealised Me refined as rotating group:
 C1(H1A,H1B,H1C)
;
_olex2_submission_special_instructions 'No special instructions were received'
_oxdiff_exptl_absorpt_empirical_details
;
Empirical correction (ABSPACK) includes:
- Absorption correction using spherical harmonics
- Frame scaling
;
_oxdiff_exptl_absorpt_empirical_full_max 1.309
_oxdiff_exptl_absorpt_empirical_full_min 0.805

loop_
_space_group_symop_operation_xyz
'x, y, z'
'-x+1/2, -y, z+1/2'
'-x, y+1/2, -z+1/2'
'x+1/2, -y+1/2, -z'

loop_
_atom_site_label
_atom_site_type_symbol
_atom_site_fract_x
_atom_site_fract_y
_atom_site_fract_z
_atom_site_U_iso_or_equiv
_atom_site_adp_type
_atom_site_occupancy
_atom_site_site_symmetry_order
_atom_site_calc_flag
_atom_site_refinement_flags_posn
_atom_site_refinement_flags_adp
_atom_site_refinement_flags_occupancy
_atom_site_disorder_assembly
_atom_site_disorder_group
O1 O -0.1898(6) 0.0273(4) 0.03378(8) 0.0759(8) Uani 1 1 d . . . . .
O2 O -0.0801(5) -0.3014(3) -0.23051(8) 0.0663(7) Uani 1 1 d . . . . .
O3 O 0.2820(4) 0.0704(3) -0.16265(9) 0.0713(8) Uani 1 1 d . . . . .
O4 O 0.0192(5) 0.2477(3) -0.15448(10) 0.0821(9) Uani 1 1 d . . . . .
N1 N 0.0800(5) 0.1151(3) -0.16388(9) 0.0513(7) Uani 1 1 d . . . . .
C1 C -0.3827(10) 0.1245(6) 0.04756(13) 0.0918(15) Uani 1 1 d . . . . .
H1A H -0.3811 0.2217 0.0311 0.138 Uiso 1 1 calc GR . . . .
H1B H -0.3689 0.1470 0.0787 0.138 Uiso 1 1 calc GR . . . .
H1C H -0.5272 0.0697 0.0421 0.138 Uiso 1 1 calc GR . . . .
C2 C -0.1804(7) -0.0106(4) -0.01022(10) 0.0532(9) Uani 1 1 d . . . . .
C3 C 0.0059(7) -0.1041(4) -0.02324(11) 0.0585(9) Uani 1 1 d . . . . .
H3 H 0.1139 -0.1389 -0.0023 0.070 Uiso 1 1 calc R . . . .
C4 C 0.0325(6) -0.1462(4) -0.06734(10) 0.0505(8) Uani 1 1 d . . . . .
H4 H 0.1602 -0.2077 -0.0757 0.061 Uiso 1 1 calc R . . . .
C5 C -0.1273(5) -0.0987(3) -0.09926(10) 0.0422(7) Uani 1 1 d . . . . .
C6 C -0.3116(6) -0.0060(5) -0.08526(11) 0.0583(9) Uani 1 1 d . . . . .
H6 H -0.4205 0.0283 -0.1061 0.070 Uiso 1 1 calc R . . . .
C7 C -0.3408(7) 0.0379(5) -0.04130(11) 0.0612(10) Uani 1 1 d . . . . .
H7 H -0.4682 0.0997 -0.0329 0.073 Uiso 1 1 calc R . . . .
C8 C -0.1005(6) -0.1456(3) -0.14755(9) 0.0401(7) Uani 1 1 d . . . . .
H8 H 0.0510 -0.1987 -0.1510 0.048 Uiso 1 1 calc R . . . .
C9 C -0.2934(6) -0.2599(3) -0.16290(9) 0.0431(7) Uani 1 1 d . . . . .
H9 H -0.4431 -0.2031 -0.1619 0.052 Uiso 1 1 calc R . . . .
C10 C -0.3152(7) -0.4062(4) -0.13311(11) 0.0580(9) Uani 1 1 d . . . . .
H10A H -0.1689 -0.4646 -0.1337 0.070 Uiso 1 1 calc R . . . .
H10B H -0.3432 -0.3728 -0.1028 0.070 Uiso 1 1 calc R . . . .
C11 C -0.5137(8) -0.5142(4) -0.14800(12) 0.0692(11) Uani 1 1 d . . . . .
H11A H -0.5163 -0.6077 -0.1294 0.083 Uiso 1 1 calc R . . . .
H11B H -0.6620 -0.4597 -0.1443 0.083 Uiso 1 1 calc R . . . .
C12 C -0.4868(8) -0.5638(4) -0.19621(12) 0.0684(11) Uani 1 1 d . . . . .
H12A H -0.3509 -0.6318 -0.1991 0.082 Uiso 1 1 calc R . . . .
H12B H -0.6237 -0.6236 -0.2053 0.082 Uiso 1 1 calc R . . . .
C13 C -0.4585(7) -0.4211(4) -0.22643(12) 0.0621(10) Uani 1 1 d . . . . .
H13A H -0.4261 -0.4558 -0.2565 0.074 Uiso 1 1 calc R . . . .
H13B H -0.6020 -0.3597 -0.2267 0.074 Uiso 1 1 calc R . . . .
C14 C -0.2595(6) -0.3215(4) -0.20965(10) 0.0473(8) Uani 1 1 d . . . . .
C15 C -0.1030(6) -0.0001(4) -0.17805(10) 0.0470(8) Uani 1 1 d . . . . .
H15A H -0.0737 -0.0326 -0.2084 0.056 Uiso 1 1 calc R . . . .
H15B H -0.2559 0.0498 -0.1769 0.056 Uiso 1 1 calc R . . . .

loop_
_atom_site_aniso_label
_atom_site_aniso_U_11
_atom_site_aniso_U_22
_atom_site_aniso_U_33
_atom_site_aniso_U_23
_atom_site_aniso_U_13
_atom_site_aniso_U_12
O1 0.094(2) 0.0901(19) 0.0440(13) -0.0064(13) -0.0068(14) 0.014(2)
O2 0.0644(16) 0.0747(16) 0.0599(14) -0.0154(14) 0.0146(14) -0.0154(15)
O3 0.0461(14) 0.0808(17) 0.0871(19) 0.0205(16) -0.0110(15) -0.0111(14)
O4 0.087(2) 0.0540(14) 0.106(2) -0.0234(15) 0.0001(19) -0.0111(16)
N1 0.0525(17) 0.0536(16) 0.0477(15) 0.0034(13) -0.0025(15) -0.0142(15)
C1 0.107(4) 0.112(4) 0.056(2) -0.017(3) 0.011(3) 0.016(4)
C2 0.069(2) 0.0533(18) 0.0378(16) -0.0007(15) -0.0039(16) -0.0044(19)
C3 0.064(2) 0.0634(19) 0.0480(18) 0.0028(17) -0.0162(18) 0.007(2)
C4 0.052(2) 0.0473(16) 0.0521(18) 0.0026(15) -0.0067(16) 0.0048(17)
C5 0.0440(18) 0.0407(15) 0.0418(15) 0.0030(14) -0.0029(14) -0.0045(15)
C6 0.052(2) 0.078(2) 0.0454(17) -0.0004(18) -0.0098(17) 0.009(2)
C7 0.055(2) 0.074(2) 0.054(2) -0.0120(19) -0.0020(18) 0.011(2)
C8 0.0415(16) 0.0410(15) 0.0378(14) 0.0007(13) -0.0023(14) -0.0037(14)
C9 0.0429(16) 0.0414(14) 0.0449(16) -0.0015(14) -0.0014(15) -0.0057(15)
C10 0.075(2) 0.0500(17) 0.0494(18) 0.0017(16) -0.002(2) -0.016(2)
C11 0.088(3) 0.0577(19) 0.062(2) 0.0024(18) 0.003(2) -0.029(2)
C12 0.085(3) 0.0535(19) 0.067(2) -0.0089(18) -0.003(2) -0.023(2)
C13 0.066(2) 0.068(2) 0.0523(19) -0.0076(18) -0.008(2) -0.019(2)
C14 0.053(2) 0.0467(16) 0.0426(15) -0.0008(15) -0.0023(16) -0.0051(16)
C15 0.0491(18) 0.0436(16) 0.0482(16) 0.0013(14) -0.0108(15) -0.0096(15)

loop_
_atom_type_symbol
_atom_type_description
_atom_type_scat_dispersion_real
_atom_type_scat_dispersion_imag
_atom_type_scat_source
C C 0.0181 0.0091 'International Tables Vol C Tables 4.2.6.8 and 6.1.1.4'
H H 0.0000 0.0000 'International Tables Vol C Tables 4.2.6.8 and 6.1.1.4'
N N 0.0311 0.0180 'International Tables Vol C Tables 4.2.6.8 and 6.1.1.4'
O O 0.0492 0.0322 'International Tables Vol C Tables 4.2.6.8 and 6.1.1.4'

loop_
_geom_angle_atom_site_label_1
_geom_angle_atom_site_label_2
_geom_angle_atom_site_label_3
_geom_angle
_geom_angle_site_symmetry_1
_geom_angle_site_symmetry_3
_geom_angle_publ_flag
C2 O1 C1 116.5(3) . . ?
O3 N1 C15 118.1(3) . . ?
O4 N1 O3 123.7(3) . . ?
O4 N1 C15 118.2(3) . . ?
O1 C2 C3 116.1(3) . . ?
O1 C2 C7 124.5(4) . . ?
C7 C2 C3 119.4(3) . . ?
C2 C3 C4 120.3(3) . . ?
C3 C4 C5 121.3(3) . . ?
C4 C5 C8 121.6(3) . . ?
C6 C5 C4 117.1(3) . . ?
C6 C5 C8 121.3(3) . . ?
C5 C6 C7 122.5(3) . . ?
C2 C7 C6 119.5(3) . . ?
C5 C8 C9 112.4(3) . . ?
C5 C8 C15 111.4(2) . . ?
C15 C8 C9 108.5(2) . . ?
C10 C9 C8 112.9(3) . . ?
C14 C9 C8 113.9(3) . . ?
C14 C9 C10 106.1(2) . . ?
C11 C10 C9 111.8(3) . . ?
C12 C11 C10 111.8(3) . . ?
C13 C12 C11 111.4(3) . . ?
C14 C13 C12 108.9(3) . . ?
O2 C14 C9 122.8(3) . . ?
O2 C14 C13 122.8(3) . . ?
C13 C14 C9 114.2(3) . . ?
N1 C15 C8 110.2(2) . . ?

loop_
_geom_bond_atom_site_label_1
_geom_bond_atom_site_label_2
_geom_bond_distance
_geom_bond_site_symmetry_2
_geom_bond_publ_flag
O1 C1 1.435(5) . ?
O1 C2 1.366(4) . ?
O2 C14 1.213(4) . ?
O3 N1 1.214(4) . ?
O4 N1 1.208(4) . ?
N1 C15 1.491(4) . ?
C2 C3 1.382(5) . ?
C2 C7 1.372(5) . ?
C3 C4 1.385(5) . ?
C4 C5 1.385(4) . ?
C5 C6 1.378(4) . ?
C5 C8 1.517(4) . ?
C6 C7 1.386(5) . ?
C8 C9 1.536(4) . ?
C8 C15 1.536(4) . ?
C9 C10 1.534(4) . ?
C9 C14 1.515(4) . ?
C10 C11 1.523(5) . ?
C11 C12 1.520(5) . ?
C12 C13 1.520(5) . ?
C13 C14 1.502(5) . ?
